data_7030329
loop_
_publ_author_name
'Klug, Christina M.'
'McDaniel, Ashley M.'
'Fiedler, Stephanie R.'
'Schulte, Kelsey A.'
'Newell, Brian S.'
'Shores, Matthew P.'

_publ_section_title
;
 Anion dependence in the spin-crossover properties of a Fe(II) podand
 complex.
;
_journal_issue 40
_journal_name_full 'Dalton transactions (Cambridge, England : 2003)'
_journal_page_first 12577
_journal_page_last 12585
_journal_paper_doi 10.1039/c2dt31213a
_journal_volume 41
_journal_year 2012
_chemical_formula_sum 'C28.5 H38 Br2 Fe N7 O4'
_chemical_formula_weight 758.33
_chemical_name_systematic
;
?
;
_space_group_IT_number 14
_symmetry_cell_setting monoclinic
_symmetry_space_group_name_Hall '-P 2ybc'
_symmetry_space_group_name_H-M 'P 1 21/c 1'
_atom_sites_solution_hydrogens geom
_atom_sites_solution_primary direct
_atom_sites_solution_secondary difmap
_audit_creation_method SHELXL-97
_cell_angle_alpha 90.00
_cell_angle_beta 94.7740(10)
_cell_angle_gamma 90.00
_cell_formula_units_Z 4
_cell_length_a 10.0980(2)
_cell_length_b 14.0077(3)
_cell_length_c 22.0804(5)
_cell_measurement_reflns_used 9994
_cell_measurement_temperature 120(2)
_cell_measurement_theta_max 34.57
_cell_measurement_theta_min 2.49
_cell_volume 3112.43(12)
_computing_cell_refinement 'Bruker SMART'
_computing_data_collection 'Bruker SMART'
_computing_data_reduction 'Bruker SAINT'
_computing_molecular_graphics 'Bruker SHELXTL'
_computing_publication_material 'Bruker SHELXTL'
_computing_structure_refinement 'SHELXL-97 (Sheldrick, 1997)'
_computing_structure_solution 'SHELXS-97 (Sheldrick, 1990)'
_diffrn_ambient_temperature 120(2)
_diffrn_measured_fraction_theta_full 0.997
_diffrn_measured_fraction_theta_max 0.997
_diffrn_measurement_device_type 'CCD area detector'
_diffrn_measurement_method 'phi and omega scans'
_diffrn_radiation_monochromator graphite
_diffrn_radiation_source 'fine-focus sealed tube'
_diffrn_radiation_type MoK\a
_diffrn_radiation_wavelength 0.71073
_diffrn_reflns_av_R_equivalents 0.0270
_diffrn_reflns_av_sigmaI/netI 0.0255
_diffrn_reflns_limit_h_max 13
_diffrn_reflns_limit_h_min -14
_diffrn_reflns_limit_k_max 20
_diffrn_reflns_limit_k_min -19
_diffrn_reflns_limit_l_max 31
_diffrn_reflns_limit_l_min -31
_diffrn_reflns_number 40279
_diffrn_reflns_theta_full 30.51
_diffrn_reflns_theta_max 30.51
_diffrn_reflns_theta_min 2.35
_exptl_absorpt_coefficient_mu 3.098
_exptl_absorpt_correction_T_max 0.4607
_exptl_absorpt_correction_T_min 0.3984
_exptl_absorpt_correction_type multi-scan
_exptl_absorpt_process_details SADABS,Bruker(2000)
_exptl_crystal_colour red
_exptl_crystal_density_diffrn 1.618
_exptl_crystal_density_method 'not measured'
_exptl_crystal_description block
_exptl_crystal_F_000 1544
_exptl_crystal_size_max 0.36
_exptl_crystal_size_mid 0.30
_exptl_crystal_size_min 0.30
_refine_diff_density_max 0.899
_refine_diff_density_min -0.631
_refine_diff_density_rms 0.076
_refine_ls_extinction_method none
_refine_ls_goodness_of_fit_ref 1.044
_refine_ls_hydrogen_treatment constr
_refine_ls_matrix_type full
_refine_ls_number_parameters 403
_refine_ls_number_reflns 9462
_refine_ls_number_restraints 0
_refine_ls_restrained_S_all 1.044
_refine_ls_R_factor_all 0.0466
_refine_ls_R_factor_gt 0.0338
_refine_ls_shift/su_max 0.002
_refine_ls_shift/su_mean 0.000
_refine_ls_structure_factor_coef Fsqd
_refine_ls_weighting_details 'calc w=1/[\s^2^(Fo^2^)+(0.0315P)^2^+3.7710P] where P=(Fo^2^+2Fc^2^)/3'
_refine_ls_weighting_scheme calc
_refine_ls_wR_factor_gt 0.0782
_refine_ls_wR_factor_ref 0.0833
_reflns_number_gt 7792
_reflns_number_total 9462
_reflns_threshold_expression >2sigma(I)
_cod_data_source_file c2dt31213a.txt
_cod_data_source_block msn168
_cod_depositor_comments
;
The following automatic conversions were performed:

'_symmetry_cell_setting' value 'Monoclinic' changed to 'monoclinic'
according to
/usr/data/users/saulius/automatic-downloads/retrospective/RSC/lib/dictionaries/cif_core.dic
dictionary named 'cif_core.dic' version 2.4.2 from 2011-04-26.

Automatic conversion script
Id: cif_fix_values 2281 2013-09-26 08:29:07Z andrius 
;
_cod_original_cell_volume 3112.43(11)
_cod_original_sg_symbol_H-M P2(1)/c
_cod_original_formula_sum 'C28.50 H38 Br2 Fe N7 O4'
_cod_database_code 7030329

loop_
_symmetry_equiv_pos_as_xyz
'x, y, z'
'-x, y+1/2, -z+1/2'
'-x, -y, -z'
'x, -y-1/2, z-1/2'

loop_
_atom_site_label
_atom_site_type_symbol
_atom_site_fract_x
_atom_site_fract_y
_atom_site_fract_z
_atom_site_U_iso_or_equiv
_atom_site_adp_type
_atom_site_occupancy
_atom_site_symmetry_multiplicity
_atom_site_calc_flag
_atom_site_refinement_flags
_atom_site_disorder_assembly
_atom_site_disorder_group
Fe1A Fe 0.31214(2) 0.43582(2) 0.330167(12) 0.01537(6) Uani 1 1 d . . .
N7 N 0.28313(16) 0.26095(13) 0.42421(8) 0.0207(3) Uani 1 1 d . . .
C1 C 0.39560(19) 0.28007(15) 0.46791(9) 0.0218(4) Uani 1 1 d . . .
H1A H 0.4708 0.2384 0.4591 0.026 Uiso 1 1 calc R . .
H1B H 0.3710 0.2646 0.5093 0.026 Uiso 1 1 calc R . .
C2 C 0.43921(19) 0.38456(15) 0.46587(9) 0.0195(4) Uani 1 1 d . . .
H2A H 0.3691 0.4264 0.4801 0.023 Uiso 1 1 calc R . .
H2B H 0.5215 0.3942 0.4928 0.023 Uiso 1 1 calc R . .
N1 N 0.46294(15) 0.40859(12) 0.40292(7) 0.0170(3) Uani 1 1 d . . .
C3 C 0.58165(18) 0.40328(14) 0.38774(9) 0.0184(4) Uani 1 1 d . . .
H3A H 0.6528 0.3924 0.4179 0.022 Uiso 1 1 calc R . .
C4 C 0.60907(18) 0.41382(13) 0.32390(9) 0.0172(3) Uani 1 1 d . . .
N2 N 0.50598(15) 0.44027(11) 0.28392(7) 0.0164(3) Uani 1 1 d . . .
C5 C 0.73529(19) 0.39525(15) 0.30680(10) 0.0231(4) Uani 1 1 d . . .
H5A H 0.8046 0.3770 0.3362 0.028 Uiso 1 1 calc R . .
C6 C 0.7590(2) 0.40362(16) 0.24643(11) 0.0254(4) Uani 1 1 d . . .
H6A H 0.8438 0.3889 0.2333 0.030 Uiso 1 1 calc R . .
C7 C 0.6565(2) 0.43401(15) 0.20531(9) 0.0214(4) Uani 1 1 d . . .
H7A H 0.6712 0.4428 0.1637 0.026 Uiso 1 1 calc R . .
C8 C 0.53144(18) 0.45153(13) 0.22550(9) 0.0172(3) Uani 1 1 d . A .
C9 C 0.4189(2) 0.48407(16) 0.18155(9) 0.0231(4) Uani 1 1 d . . .
H9A H 0.3550 0.4311 0.1737 0.028 Uiso 0.688(5) 1 calc PR A 1
H9B H 0.3717 0.5376 0.1996 0.028 Uiso 0.688(5) 1 calc PR A 1
H9C H 0.4510 0.4989 0.1414 0.028 Uiso 0.312(5) 1 d PR A 2
H9D H 0.3492 0.4344 0.1762 0.028 Uiso 0.312(5) 1 d PR A 2
O1A O 0.4659(2) 0.5138(2) 0.12653(11) 0.0337(7) Uani 0.688(5) 1 d P A 1
H1C H 0.4016 0.5313 0.1025 0.051 Uiso 0.688(5) 1 calc PR A 1
O1B O 0.3671(5) 0.5710(3) 0.2095(2) 0.0232(13) Uani 0.312(5) 1 d P A 2
H1D H 0.3034 0.5930 0.1869 0.035 Uiso 0.312(5) 1 calc PR A 2
C19 C 0.15153(19) 0.28166(17) 0.44293(9) 0.0238(4) Uani 1 1 d . . .
H19A H 0.1600 0.3137 0.4830 0.029 Uiso 1 1 calc R . .
H19B H 0.1026 0.2211 0.4472 0.029 Uiso 1 1 calc R . .
C20 C 0.07280(19) 0.34584(16) 0.39676(9) 0.0225(4) Uani 1 1 d . . .
H20A H 0.0541 0.3111 0.3580 0.027 Uiso 1 1 calc R . .
H20B H -0.0130 0.3636 0.4123 0.027 Uiso 1 1 calc R . .
N5 N 0.15024(15) 0.43203(13) 0.38663(7) 0.0192(3) Uani 1 1 d . . .
C21 C 0.12519(19) 0.50666(16) 0.41639(9) 0.0222(4) Uani 1 1 d . . .
H21A H 0.0538 0.5063 0.4418 0.027 Uiso 1 1 calc R . .
C22 C 0.20520(19) 0.59327(15) 0.41196(9) 0.0205(4) Uani 1 1 d . . .
N6 N 0.30317(15) 0.59063(12) 0.37316(7) 0.0177(3) Uani 1 1 d . . .
C23 C 0.1809(2) 0.67197(16) 0.44750(10) 0.0255(4) Uani 1 1 d . . .
H23A H 0.1106 0.6710 0.4736 0.031 Uiso 1 1 calc R . .
C24 C 0.2606(2) 0.75222(16) 0.44444(9) 0.0250(4) Uani 1 1 d . . .
H24A H 0.2461 0.8072 0.4682 0.030 Uiso 1 1 calc R . .
C25 C 0.3615(2) 0.75011(15) 0.40606(9) 0.0215(4) Uani 1 1 d . . .
H25A H 0.4186 0.8036 0.4036 0.026 Uiso 1 1 calc R . .
C26 C 0.37967(19) 0.66900(14) 0.37073(9) 0.0189(4) Uani 1 1 d . . .
C27 C 0.4865(2) 0.66869(16) 0.32684(11) 0.0275(4) Uani 1 1 d . . .
H27A H 0.5291 0.6050 0.3273 0.033 Uiso 1 1 calc R . .
H27B H 0.4454 0.6804 0.2852 0.033 Uiso 1 1 calc R . .
O3 O 0.58425(16) 0.73885(12) 0.34155(8) 0.0327(4) Uani 1 1 d . . .
H3B H 0.6488 0.7140 0.3623 0.049 Uiso 1 1 calc R . .
C10 C 0.2951(2) 0.18073(15) 0.38342(10) 0.0240(4) Uani 1 1 d . . .
H10A H 0.2053 0.1570 0.3695 0.029 Uiso 1 1 calc R . .
H10B H 0.3438 0.1283 0.4056 0.029 Uiso 1 1 calc R . .
C11 C 0.36824(19) 0.20875(15) 0.32827(9) 0.0212(4) Uani 1 1 d . . .
H11A H 0.4612 0.2263 0.3413 0.025 Uiso 1 1 calc R . .
H11B H 0.3695 0.1543 0.2998 0.025 Uiso 1 1 calc R . .
N3 N 0.29938(15) 0.29003(12) 0.29815(7) 0.0177(3) Uani 1 1 d . . .
C12 C 0.22347(18) 0.27293(14) 0.25055(9) 0.0179(3) Uani 1 1 d . . .
H12A H 0.2160 0.2099 0.2348 0.022 Uiso 1 1 calc R . .
C13 C 0.14736(18) 0.35103(14) 0.21994(8) 0.0173(3) Uani 1 1 d . . .
N4 N 0.15708(15) 0.43780(12) 0.24688(7) 0.0165(3) Uani 1 1 d . . .
C14 C 0.0736(2) 0.33357(15) 0.16503(9) 0.0221(4) Uani 1 1 d . . .
H14A H 0.0689 0.2713 0.1479 0.027 Uiso 1 1 calc R . .
C15 C 0.0071(2) 0.40932(16) 0.13594(10) 0.0244(4) Uani 1 1 d . . .
H15A H -0.0420 0.4005 0.0978 0.029 Uiso 1 1 calc R . .
C16 C 0.01359(19) 0.49797(16) 0.16339(9) 0.0217(4) Uani 1 1 d . . .
H16A H -0.0325 0.5505 0.1444 0.026 Uiso 1 1 calc R . .
C17 C 0.08796(18) 0.51047(15) 0.21916(9) 0.0182(4) Uani 1 1 d . . .
C18 C 0.0946(2) 0.60547(15) 0.25088(9) 0.0248(4) Uani 1 1 d . . .
H18A H 0.0463 0.6010 0.2880 0.030 Uiso 1 1 calc R . .
H18B H 0.1887 0.6203 0.2637 0.030 Uiso 1 1 calc R . .
O2 O 0.03991(16) 0.68123(11) 0.21427(7) 0.0273(3) Uani 1 1 d . . .
H2C H 0.0928 0.6961 0.1884 0.041 Uiso 1 1 calc R . .
Br2 Br 0.80756(2) 0.596822(17) 0.402014(12) 0.03167(6) Uani 1 1 d . . .
O4A O 0.0944(4) 0.5448(3) 0.0120(2) 0.0492(10) Uiso 0.50 1 d P B 1
H4A H 0.1353 0.5965 0.0084 0.074 Uiso 0.50 1 calc PR B 1
C28A C 0.1781(10) 0.4719(8) 0.0073(5) 0.086(3) Uiso 0.50 1 d P B 1
H28A H 0.2475 0.4902 -0.0190 0.128 Uiso 0.50 1 calc PR B 1
H28B H 0.1292 0.4167 -0.0104 0.128 Uiso 0.50 1 calc PR B 1
H28C H 0.2189 0.4551 0.0477 0.128 Uiso 0.50 1 calc PR B 1
O4B O 0.1708(5) 0.4887(3) -0.0302(2) 0.0541(11) Uiso 0.50 1 d P C 2
H4B H 0.0907 0.4784 -0.0248 0.081 Uiso 0.50 1 calc PR C 2
C28B C 0.2511(6) 0.4539(4) 0.0190(3) 0.0391(11) Uiso 0.50 1 d P C 2
H28D H 0.2520 0.3832 0.0191 0.047 Uiso 0.50 1 calc PR C 2
H28E H 0.2199 0.4766 0.0578 0.047 Uiso 0.50 1 calc PR C 2
C28C C 0.3953(12) 0.4954(10) 0.0095(6) 0.119(4) Uiso 0.50 1 d P C 2
H28F H 0.4589 0.4727 0.0423 0.179 Uiso 0.50 1 calc PR C 2
H28G H 0.3924 0.5653 0.0101 0.179 Uiso 0.50 1 calc PR C 2
H28H H 0.4231 0.4735 -0.0296 0.179 Uiso 0.50 1 calc PR C 2
Br1A Br 0.2544(5) 0.6833(3) 0.10722(13) 0.0238(4) Uani 0.47(2) 1 d P D 1
Br1B Br 0.2212(8) 0.68809(17) 0.10126(19) 0.0282(6) Uani 0.53(2) 1 d P D 2

loop_
_atom_site_aniso_label
_atom_site_aniso_U_11
_atom_site_aniso_U_22
_atom_site_aniso_U_33
_atom_site_aniso_U_23
_atom_site_aniso_U_13
_atom_site_aniso_U_12
Fe1A 0.01302(11) 0.01815(13) 0.01471(12) -0.00064(10) -0.00014(9) 0.00192(9)
N7 0.0188(7) 0.0235(9) 0.0193(8) 0.0006(6) -0.0018(6) -0.0025(6)
C1 0.0211(8) 0.0240(10) 0.0194(9) 0.0064(7) -0.0034(7) -0.0015(7)
C2 0.0189(8) 0.0240(10) 0.0150(8) 0.0024(7) -0.0013(7) -0.0017(7)
N1 0.0171(7) 0.0170(8) 0.0166(7) 0.0012(6) -0.0010(6) -0.0008(6)
C3 0.0159(8) 0.0174(9) 0.0212(9) 0.0032(7) -0.0020(7) -0.0001(7)
C4 0.0160(8) 0.0135(8) 0.0220(9) 0.0024(7) 0.0008(7) -0.0002(6)
N2 0.0161(7) 0.0144(7) 0.0188(8) 0.0005(6) 0.0008(6) 0.0002(6)
C5 0.0155(8) 0.0231(10) 0.0309(11) 0.0044(8) 0.0025(7) 0.0006(7)
C6 0.0182(8) 0.0252(11) 0.0339(12) 0.0026(9) 0.0087(8) 0.0008(8)
C7 0.0221(9) 0.0208(10) 0.0222(9) -0.0008(7) 0.0069(7) -0.0019(7)
C8 0.0194(8) 0.0125(8) 0.0198(9) -0.0004(7) 0.0028(7) -0.0027(6)
C9 0.0211(9) 0.0300(11) 0.0184(9) 0.0052(8) 0.0026(7) -0.0008(8)
O1A 0.0253(11) 0.0523(17) 0.0237(12) 0.0163(11) 0.0031(9) -0.0026(10)
O1B 0.023(2) 0.025(3) 0.021(2) 0.0009(18) -0.0029(17) 0.0019(18)
C19 0.0203(9) 0.0301(11) 0.0211(10) 0.0047(8) 0.0015(7) -0.0069(8)
C20 0.0158(8) 0.0296(11) 0.0220(10) 0.0016(8) 0.0005(7) -0.0044(7)
N5 0.0143(7) 0.0261(9) 0.0169(7) 0.0020(6) -0.0008(6) 0.0006(6)
C21 0.0166(8) 0.0317(11) 0.0186(9) 0.0002(8) 0.0023(7) 0.0024(7)
C22 0.0179(8) 0.0260(10) 0.0173(9) -0.0010(7) 0.0006(7) 0.0043(7)
N6 0.0167(7) 0.0219(8) 0.0142(7) 0.0012(6) -0.0009(6) 0.0039(6)
C23 0.0257(9) 0.0313(12) 0.0200(10) -0.0044(8) 0.0049(7) 0.0054(8)
C24 0.0298(10) 0.0261(11) 0.0187(9) -0.0039(8) -0.0011(8) 0.0066(8)
C25 0.0244(9) 0.0198(9) 0.0195(9) 0.0010(7) -0.0030(7) 0.0042(7)
C26 0.0193(8) 0.0205(10) 0.0166(9) 0.0027(7) -0.0007(7) 0.0046(7)
C27 0.0269(10) 0.0253(11) 0.0318(11) -0.0014(9) 0.0120(8) -0.0006(8)
O3 0.0284(8) 0.0211(8) 0.0500(11) 0.0029(7) 0.0115(7) -0.0024(6)
C10 0.0275(10) 0.0185(10) 0.0250(10) 0.0033(8) -0.0025(8) -0.0026(8)
C11 0.0220(9) 0.0174(9) 0.0236(10) 0.0010(7) -0.0012(7) 0.0030(7)
N3 0.0172(7) 0.0176(8) 0.0183(8) 0.0016(6) 0.0016(6) 0.0013(6)
C12 0.0187(8) 0.0173(9) 0.0183(9) -0.0001(7) 0.0038(7) -0.0012(7)
C13 0.0160(7) 0.0196(9) 0.0164(8) -0.0003(7) 0.0020(6) -0.0026(7)
N4 0.0149(6) 0.0197(8) 0.0151(7) 0.0020(6) 0.0023(5) 0.0002(6)
C14 0.0229(9) 0.0242(10) 0.0188(9) -0.0010(7) -0.0002(7) -0.0041(8)
C15 0.0225(9) 0.0306(11) 0.0191(9) 0.0009(8) -0.0044(7) -0.0031(8)
C16 0.0193(8) 0.0271(10) 0.0181(9) 0.0039(8) -0.0018(7) 0.0020(7)
C17 0.0160(8) 0.0227(10) 0.0161(9) 0.0030(7) 0.0019(6) 0.0008(7)
C18 0.0338(10) 0.0212(10) 0.0184(9) 0.0023(7) -0.0044(8) 0.0082(8)
O2 0.0352(8) 0.0238(8) 0.0226(7) 0.0046(6) 0.0000(6) 0.0111(6)
Br2 0.02574(10) 0.02919(12) 0.03950(13) -0.00690(9) -0.00067(9) -0.00161(9)
Br1A 0.0286(8) 0.0180(6) 0.0244(4) 0.0020(3) -0.0003(5) -0.0033(5)
Br1B 0.0449(15) 0.0188(3) 0.0220(6) 0.0037(3) 0.0096(7) 0.0064(6)

loop_
_atom_type_symbol
_atom_type_description
_atom_type_scat_dispersion_real
_atom_type_scat_dispersion_imag
_atom_type_scat_source
C C 0.0033 0.0016 'International Tables Vol C Tables 4.2.6.8 and 6.1.1.4'
H H 0.0000 0.0000 'International Tables Vol C Tables 4.2.6.8 and 6.1.1.4'
N N 0.0061 0.0033 'International Tables Vol C Tables 4.2.6.8 and 6.1.1.4'
O O 0.0106 0.0060 'International Tables Vol C Tables 4.2.6.8 and 6.1.1.4'
Fe Fe 0.3463 0.8444 'International Tables Vol C Tables 4.2.6.8 and 6.1.1.4'
Br Br -0.2901 2.4595 'International Tables Vol C Tables 4.2.6.8 and 6.1.1.4'

loop_
_geom_angle_atom_site_label_1
_geom_angle_atom_site_label_2
_geom_angle_atom_site_label_3
_geom_angle
N5 Fe1A N1 95.06(6)
N5 Fe1A N3 98.03(6)
N1 Fe1A N3 95.50(6)
N5 Fe1A N2 170.94(6)
N1 Fe1A N2 76.06(6)
N3 Fe1A N2 84.81(6)
N5 Fe1A N4 87.94(6)
N1 Fe1A N4 169.93(6)
N3 Fe1A N4 74.54(6)
N2 Fe1A N4 101.12(6)
N5 Fe1A N6 74.50(6)
N1 Fe1A N6 84.93(6)
N3 Fe1A N6 172.52(6)
N2 Fe1A N6 102.52(6)
N4 Fe1A N6 105.14(6)
C10 N7 C1 117.01(17)
C10 N7 C19 117.14(17)
C1 N7 C19 117.20(17)
N7 C1 C2 111.58(16)
N1 C2 C1 108.49(16)
C3 N1 C2 117.84(16)
C3 N1 Fe1A 115.88(13)
C2 N1 Fe1A 125.84(12)
N1 C3 C4 120.29(17)
N2 C4 C5 123.17(18)
N2 C4 C3 117.14(16)
C5 C4 C3 119.68(17)
C8 N2 C4 117.23(16)
C8 N2 Fe1A 132.18(13)
C4 N2 Fe1A 109.93(12)
C6 C5 C4 119.05(19)
C5 C6 C7 118.65(18)
C6 C7 C8 119.41(19)
N2 C8 C7 122.40(18)
N2 C8 C9 117.41(16)
C7 C8 C9 120.19(18)
O1A C9 O1B 105.9(3)
O1A C9 C8 110.92(18)
O1B C9 C8 104.8(2)
N7 C19 C20 111.36(16)
N5 C20 C19 109.34(15)
C21 N5 C20 117.83(17)
C21 N5 Fe1A 118.41(14)
C20 N5 Fe1A 123.58(13)
N5 C21 C22 120.78(18)
N6 C22 C23 123.34(19)
N6 C22 C21 116.93(18)
C23 C22 C21 119.71(18)
C26 N6 C22 116.89(17)
C26 N6 Fe1A 133.52(13)
C22 N6 Fe1A 109.30(13)
C22 C23 C24 119.03(19)
C25 C24 C23 118.3(2)
C24 C25 C26 119.9(2)
N6 C26 C25 122.54(18)
N6 C26 C27 117.81(18)
C25 C26 C27 119.63(19)
O3 C27 C26 111.96(18)
N7 C10 C11 111.50(17)
N3 C11 C10 108.60(16)
C12 N3 C11 117.37(17)
C12 N3 Fe1A 117.65(14)
C11 N3 Fe1A 124.95(13)
N3 C12 C13 119.77(18)
N4 C13 C14 123.72(18)
N4 C13 C12 116.78(16)
C14 C13 C12 119.47(18)
C17 N4 C13 117.49(16)
C17 N4 Fe1A 131.19(13)
C13 N4 Fe1A 110.99(12)
C15 C14 C13 118.3(2)
C16 C15 C14 118.83(19)
C15 C16 C17 120.08(19)
N4 C17 C16 121.56(19)
N4 C17 C18 117.03(16)
C16 C17 C18 121.41(18)
O2 C18 C17 113.38(17)
O4B C28B C28C 104.4(6)

loop_
_geom_bond_atom_site_label_1
_geom_bond_atom_site_label_2
_geom_bond_distance
Fe1A N5 2.1376(16)
Fe1A N1 2.1535(16)
Fe1A N3 2.1614(17)
Fe1A N2 2.2827(16)
Fe1A N4 2.3141(16)
Fe1A N6 2.3720(17)
N7 C10 1.451(3)
N7 C1 1.453(2)
N7 C19 1.453(3)
C1 C2 1.530(3)
C2 N1 1.469(2)
N1 C3 1.274(2)
C3 C4 1.466(3)
C4 N2 1.359(2)
C4 C5 1.384(3)
N2 C8 1.345(2)
C5 C6 1.379(3)
C6 C7 1.386(3)
C7 C8 1.395(3)
C8 C9 1.502(3)
C9 O1A 1.404(3)
C9 O1B 1.480(5)
C19 C20 1.531(3)
C20 N5 1.466(3)
N5 C21 1.271(3)
C21 C22 1.466(3)
C22 N6 1.362(2)
C22 C23 1.387(3)
N6 C26 1.346(3)
C23 C24 1.388(3)
C24 C25 1.378(3)
C25 C26 1.399(3)
C26 C27 1.509(3)
C27 O3 1.412(3)
C10 C11 1.527(3)
C11 N3 1.465(2)
N3 C12 1.271(2)
C12 C13 1.469(3)
C13 N4 1.353(3)
C13 C14 1.391(3)
N4 C17 1.352(2)
C14 C15 1.385(3)
C15 C16 1.381(3)
C16 C17 1.399(3)
C17 C18 1.503(3)
C18 O2 1.418(2)
O4A C28A 1.335(11)
O4B C28B 1.390(7)
C28B C28C 1.597(13)
